data_7226573
loop_
_publ_author_name
'Zhang, Peng-Wei'
'Tian, Hai-Yan'
'Nie, Qiu-Lin'
'Wang, Lei'
'Zhou, Shi-Wen'
'Ye, Wen-Cai'
'Zhang, Dong-Mei'
'Jiang, Ren-Wang'

_publ_section_title
;
 Structures and inhibitory activity against breast cancer cells of new
 bufadienolides from the eggs of toad Bufo bufo gargarizans
;
_journal_name_full 'RSC Adv.'
_journal_paper_doi 10.1039/C6RA18676A
_journal_year 2016
_chemical_absolute_configuration rm
_chemical_formula_sum 'C23 H36 O8'
_chemical_formula_weight 440.52
_space_group_crystal_system monoclinic
_space_group_IT_number 5
_space_group_name_Hall 'C 2y'
_space_group_name_H-M_alt 'C 1 2 1'
_symmetry_space_group_name_Hall 'C 2y'
_symmetry_space_group_name_H-M 'C 1 2 1'
_atom_sites_solution_hydrogens mixed
_audit_creation_method SHELXL-2014/7
_audit_update_record
;
2016-06-24 deposited with the CCDC.
2016-09-12 downloaded from the CCDC.
;
_cell_angle_alpha 90
_cell_angle_beta 104.253(2)
_cell_angle_gamma 90
_cell_formula_units_Z 4
_cell_length_a 11.8755(3)
_cell_length_b 10.7481(2)
_cell_length_c 18.0005(4)
_cell_measurement_reflns_used 2311
_cell_measurement_temperature 173(2)
_cell_measurement_theta_max 62.7878
_cell_measurement_theta_min 5.0660
_cell_volume 2226.84(9)
_computing_cell_refinement 'CrysAlis PRO '
_computing_data_collection 'CrysAlis PRO '
_computing_data_reduction 'CrysAlis PRO '
_computing_molecular_graphics 'SHELXL-2014/7 (Sheldrick, 2014)'
_computing_publication_material 'SHELXL-2014/7 (Sheldrick, 2014)'
_computing_structure_refinement 'SHELXL-2014/7 (Sheldrick, 2014)'
_computing_structure_solution 'SHELXL-2014/7 (Sheldrick, 2014)'
_diffrn_ambient_temperature 173(2)
_diffrn_measured_fraction_theta_full 0.969
_diffrn_measured_fraction_theta_max 0.969
_diffrn_measurement_device_type 'Agilent Gemini S ultra'
_diffrn_measurement_method 'omega scan'
_diffrn_radiation_type CuK\a
_diffrn_radiation_wavelength 1.54178
_diffrn_reflns_av_R_equivalents 0.0140
_diffrn_reflns_av_unetI/netI 0.0207
_diffrn_reflns_Laue_measured_fraction_full 0.969
_diffrn_reflns_Laue_measured_fraction_max 0.969
_diffrn_reflns_limit_h_max 13
_diffrn_reflns_limit_h_min -13
_diffrn_reflns_limit_k_max 12
_diffrn_reflns_limit_k_min -11
_diffrn_reflns_limit_l_max 15
_diffrn_reflns_limit_l_min -20
_diffrn_reflns_number 3396
_diffrn_reflns_point_group_measured_fraction_full 0.719
_diffrn_reflns_point_group_measured_fraction_max 0.719
_diffrn_reflns_theta_full 62.876
_diffrn_reflns_theta_max 62.876
_diffrn_reflns_theta_min 5.070
_diffrn_source 'fine-focus sealed tube'
_exptl_absorpt_coefficient_mu 0.813
_exptl_absorpt_correction_T_max 1.000
_exptl_absorpt_correction_T_min 0.910
_exptl_absorpt_correction_type multi-scan
_exptl_crystal_colour colorless
_exptl_crystal_density_diffrn 1.314
_exptl_crystal_description block
_exptl_crystal_F_000 952
_exptl_crystal_size_max 0.38
_exptl_crystal_size_mid 0.30
_exptl_crystal_size_min 0.25
_refine_diff_density_max 0.260
_refine_diff_density_min -0.308
_refine_diff_density_rms 0.034
_refine_ls_abs_structure_details
;
 Flack x determined using 711 quotients [(I+)-(I-)]/[(I+)+(I-)]
 (Parsons, Flack and Wagner, Acta Cryst. B69 (2013) 249-259).
;
_refine_ls_abs_structure_Flack 0.09(10)
_refine_ls_extinction_method none
_refine_ls_goodness_of_fit_ref 1.085
_refine_ls_hydrogen_treatment mixed
_refine_ls_matrix_type full
_refine_ls_number_parameters 290
_refine_ls_number_reflns 2590
_refine_ls_number_restraints 7
_refine_ls_restrained_S_all 1.084
_refine_ls_R_factor_all 0.0383
_refine_ls_R_factor_gt 0.0376
_refine_ls_shift/su_max 0.006
_refine_ls_shift/su_mean 0.000
_refine_ls_structure_factor_coef Fsqd
_refine_ls_weighting_details 'w=1/[\s^2^(Fo^2^)+(0.0662P)^2^+0.6039P] where P=(Fo^2^+2Fc^2^)/3'
_refine_ls_weighting_scheme calc
_refine_ls_wR_factor_gt 0.1018
_refine_ls_wR_factor_ref 0.1029
_reflns_Friedel_coverage 0.401
_reflns_Friedel_fraction_full 0.438
_reflns_Friedel_fraction_max 0.438
_reflns_number_gt 2522
_reflns_number_total 2590
_reflns_threshold_expression 'I > 2\s(I)'
_cod_data_source_file c6ra18676a2.cif
_cod_data_source_block tb13
_cod_database_code 7226573
_shelx_shelxl_version_number 2014/7
_shelx_space_group_comment
;
The symmetry employed for this shelxl refinement is uniquely defined
by the following loop, which should always be used as a source of
symmetry information in preference to the above space-group names.
They are only intended as comments.
;

loop_
_space_group_symop_operation_xyz
'x, y, z'
'-x, y, -z'
'x+1/2, y+1/2, z'
'-x+1/2, y+1/2, -z'

loop_
_atom_site_label
_atom_site_type_symbol
_atom_site_fract_x
_atom_site_fract_y
_atom_site_fract_z
_atom_site_U_iso_or_equiv
_atom_site_adp_type
_atom_site_occupancy
_atom_site_site_symmetry_order
_atom_site_calc_flag
_atom_site_refinement_flags_posn
_atom_site_refinement_flags_adp
_atom_site_refinement_flags_occupancy
C1 C 1.0733(3) 0.1719(3) 0.15475(17) 0.0375(7) Uani 1 1 d . . .
H1A H 1.0790 0.1369 0.1061 0.045 Uiso 1 1 calc R U .
H1B H 1.1513 0.1918 0.1839 0.045 Uiso 1 1 calc R U .
C2 C 1.0227(3) 0.0748(3) 0.19799(19) 0.0486(8) Uani 1 1 d . . .
H2A H 1.0704 0.0004 0.2044 0.058 Uiso 1 1 calc R U .
H2B H 1.0225 0.1061 0.2485 0.058 Uiso 1 1 calc R U .
C3 C 0.9005(3) 0.0431(3) 0.15508(19) 0.0511(8) Uani 1 1 d . . .
H3A H 0.8673 -0.0133 0.1869 0.061 Uiso 1 1 calc R U .
C4 C 0.8248(3) 0.1589(3) 0.13876(17) 0.0424(7) Uani 1 1 d . . .
H4A H 0.8150 0.1921 0.1869 0.051 Uiso 1 1 calc R U .
H4B H 0.7485 0.1356 0.1081 0.051 Uiso 1 1 calc R U .
C5 C 0.7990(2) 0.3768(3) 0.08412(15) 0.0397(7) Uani 1 1 d . . .
H5A H 0.7189 0.3524 0.0627 0.048 Uiso 1 1 calc R U .
H5B H 0.8224 0.4301 0.0471 0.048 Uiso 1 1 calc R U .
C6 C 0.8061(2) 0.4504(3) 0.15751(16) 0.0419(7) Uani 1 1 d . . .
H6A H 0.7599 0.5255 0.1455 0.050 Uiso 1 1 calc R U .
H6B H 0.7738 0.4010 0.1924 0.050 Uiso 1 1 calc R U .
C7 C 0.9309(2) 0.4851(3) 0.19641(14) 0.0333(6) Uani 1 1 d . . .
H7A H 0.9604 0.5339 0.1592 0.040 Uiso 1 1 calc R U .
C8 C 1.0065(2) 0.3680(3) 0.21365(15) 0.0325(6) Uani 1 1 d . . .
H8A H 0.9735 0.3152 0.2473 0.039 Uiso 1 1 calc R U .
C9 C 1.0021(2) 0.2926(3) 0.13930(14) 0.0310(6) Uani 1 1 d . . .
C10 C 0.8746(2) 0.2615(3) 0.09658(14) 0.0326(6) Uani 1 1 d . . .
C11 C 1.1306(3) 0.4007(4) 0.25732(17) 0.0465(8) Uani 1 1 d . . .
H11A H 1.1680 0.4483 0.2243 0.056 Uiso 1 1 calc R U .
H11B H 1.1748 0.3249 0.2719 0.056 Uiso 1 1 calc R U .
C12 C 1.1297(3) 0.4768(3) 0.32924(18) 0.0461(8) Uani 1 1 d . . .
H12A H 1.0967 0.4261 0.3632 0.055 Uiso 1 1 calc R U .
H12B H 1.2092 0.4957 0.3559 0.055 Uiso 1 1 calc R U .
C13 C 1.0614(2) 0.5984(3) 0.31337(15) 0.0386(7) Uani 1 1 d . . .
C14 C 0.9362(2) 0.5701(3) 0.26603(15) 0.0365(7) Uani 1 1 d . . .
C15 C 0.8767(3) 0.5176(4) 0.32565(16) 0.0475(8) Uani 1 1 d . . .
H15A H 0.8971 0.4309 0.3363 0.057 Uiso 1 1 calc R U .
H15B H 0.7929 0.5245 0.3081 0.057 Uiso 1 1 calc R U .
C16 C 0.9234(3) 0.5988(4) 0.39713(18) 0.0576(9) Uani 1 1 d . . .
H16A H 0.9298 0.5501 0.4434 0.069 Uiso 1 1 calc R U .
H16B H 0.8713 0.6681 0.3979 0.069 Uiso 1 1 calc R U .
C17 C 1.0439(3) 0.6467(4) 0.39270(16) 0.0460(8) Uani 1 1 d . . .
H17A H 1.1017 0.6047 0.4332 0.055 Uiso 1 1 calc R U .
C18 C 1.1232(3) 0.6914(4) 0.27317(19) 0.0544(9) Uani 1 1 d . . .
H18A H 1.0790 0.7671 0.2637 0.082 Uiso 1 1 calc R U .
H18B H 1.1991 0.7087 0.3051 0.082 Uiso 1 1 calc R U .
H18C H 1.1305 0.6570 0.2254 0.082 Uiso 1 1 calc R U .
O2W O 0.8607(2) 0.7317(2) 0.07645(13) 0.0532(6) Uani 1 1 d D . .
C20 C 1.0593(3) 0.7853(4) 0.40665(16) 0.0464(8) Uani 1 1 d . . .
C21 C 1.1585(4) 0.8289(4) 0.4510(2) 0.0638(11) Uani 1 1 d . . .
H21A H 1.2154 0.7719 0.4739 0.077 Uiso 1 1 calc R U .
C22 C 0.9735(3) 0.8752(4) 0.3759(2) 0.0577(9) Uani 1 1 d . . .
H22A H 0.9022 0.8499 0.3453 0.069 Uiso 1 1 calc R U .
C23 C 0.9937(4) 0.9959(4) 0.3902(2) 0.0674(11) Uani 1 1 d . . .
H23A H 0.9345 1.0523 0.3704 0.081 Uiso 1 1 calc R U .
C24 C 1.1001(5) 1.0419(5) 0.4338(3) 0.0812(14) Uani 1 1 d . . .
O3W O 1.0000 0.5931(4) 0.0000 0.0655(10) Uani 1 2 d DS T P
O1 O 1.1292(4) 1.1486(4) 0.4461(4) 0.137(2) Uani 1 1 d . . .
O2 O 1.1812(3) 0.9525(4) 0.4646(2) 0.0882(11) Uani 1 1 d . . .
O3 O 0.9011(3) -0.0199(2) 0.08444(15) 0.0639(7) Uani 1 1 d . . .
H3B H 0.8930 0.0312 0.0497 0.096 Uiso 1 1 calc R U .
O4 O 0.87297(16) 0.21215(19) 0.02123(10) 0.0366(5) Uani 1 1 d . . .
H4C H 0.8810 0.1364 0.0239 0.055 Uiso 1 1 calc R U .
O5 O 1.05425(17) 0.3657(2) 0.08959(10) 0.0376(5) Uani 1 1 d . . .
H5C H 1.0741 0.3199 0.0587 0.056 Uiso 1 1 calc R U .
O6 O 0.87657(19) 0.6839(2) 0.24031(12) 0.0485(6) Uani 1 1 d . . .
H6C H 0.8790 0.6975 0.1959 0.073 Uiso 1 1 calc R U .
O1W O 1.0000 0.320(2) 0.5000 0.340(10) Uiso 1 2 d S . P
H2WA H 0.891(13) 0.786(12) 0.107(9) 0.409 Uiso 1 1 d D U .
H2WB H 0.792(4) 0.744(17) 0.056(8) 0.409 Uiso 1 1 d D U .
H3WA H 1.019(19) 0.523(8) 0.016(10) 0.409 Uiso 1 1 d D U .
H3WB H 0.958(15) 0.629(12) 0.023(12) 0.409 Uiso 1 1 d D U .

loop_
_atom_site_aniso_label
_atom_site_aniso_U_11
_atom_site_aniso_U_22
_atom_site_aniso_U_33
_atom_site_aniso_U_23
_atom_site_aniso_U_13
_atom_site_aniso_U_12
C1 0.0395(15) 0.0351(16) 0.0411(14) 0.0034(13) 0.0158(12) 0.0076(13)
C2 0.0589(19) 0.0429(19) 0.0465(17) 0.0114(15) 0.0176(14) 0.0109(16)
C3 0.065(2) 0.0432(18) 0.0504(17) 0.0058(15) 0.0245(15) -0.0068(17)
C4 0.0399(15) 0.0497(19) 0.0415(15) -0.0053(14) 0.0177(12) -0.0087(15)
C5 0.0340(14) 0.0502(18) 0.0324(13) -0.0078(14) 0.0033(11) 0.0061(15)
C6 0.0350(15) 0.0520(19) 0.0380(15) -0.0096(14) 0.0077(12) 0.0136(14)
C7 0.0327(13) 0.0434(17) 0.0247(12) -0.0011(12) 0.0088(10) 0.0079(13)
C8 0.0313(13) 0.0391(16) 0.0286(12) 0.0002(12) 0.0103(10) 0.0056(13)
C9 0.0341(13) 0.0330(15) 0.0289(12) 0.0036(12) 0.0134(10) 0.0040(13)
C10 0.0351(14) 0.0389(15) 0.0268(12) -0.0022(11) 0.0133(11) 0.0050(12)
C11 0.0319(15) 0.057(2) 0.0465(16) -0.0102(16) 0.0029(12) 0.0089(15)
C12 0.0364(15) 0.059(2) 0.0375(15) -0.0078(15) -0.0019(12) 0.0046(15)
C13 0.0385(15) 0.0504(19) 0.0281(13) -0.0075(13) 0.0108(11) -0.0024(14)
C14 0.0347(14) 0.0461(18) 0.0300(13) -0.0044(13) 0.0107(11) 0.0074(13)
C15 0.0428(15) 0.070(2) 0.0327(14) -0.0122(15) 0.0152(12) -0.0068(17)
C16 0.067(2) 0.075(2) 0.0383(16) -0.0186(17) 0.0275(15) -0.020(2)
C17 0.0497(17) 0.061(2) 0.0276(14) -0.0077(14) 0.0103(12) -0.0065(16)
C18 0.0582(19) 0.068(2) 0.0440(16) -0.0137(17) 0.0257(15) -0.0173(19)
O2W 0.0642(14) 0.0414(13) 0.0506(12) 0.0080(11) 0.0079(11) 0.0047(11)
C20 0.0478(18) 0.062(2) 0.0331(14) -0.0121(15) 0.0168(13) -0.0072(17)
C21 0.055(2) 0.078(3) 0.056(2) -0.024(2) 0.0087(17) -0.011(2)
C22 0.0530(19) 0.072(3) 0.0476(18) -0.0156(19) 0.0111(15) -0.001(2)
C23 0.079(3) 0.061(3) 0.069(2) -0.015(2) 0.031(2) -0.001(2)
C24 0.082(3) 0.074(3) 0.100(3) -0.036(3) 0.045(3) -0.020(3)
O3W 0.081(3) 0.049(2) 0.072(2) 0.000 0.0296(19) 0.000
O1 0.124(3) 0.080(3) 0.223(6) -0.062(3) 0.071(4) -0.041(3)
O2 0.0714(19) 0.094(3) 0.099(2) -0.042(2) 0.0207(17) -0.032(2)
O3 0.0929(19) 0.0403(13) 0.0618(15) -0.0046(12) 0.0252(13) -0.0083(14)
O4 0.0457(11) 0.0362(10) 0.0307(9) -0.0057(8) 0.0147(8) 0.0028(9)
O5 0.0427(11) 0.0400(11) 0.0361(9) 0.0025(9) 0.0211(8) 0.0003(10)
O6 0.0568(13) 0.0499(14) 0.0375(10) -0.0103(10) 0.0092(9) 0.0175(11)

loop_
_atom_type_symbol
_atom_type_description
_atom_type_scat_dispersion_real
_atom_type_scat_dispersion_imag
_atom_type_scat_source
C C 0.0181 0.0091 'International Tables Vol C Tables 4.2.6.8 and 6.1.1.4'
H H 0.0000 0.0000 'International Tables Vol C Tables 4.2.6.8 and 6.1.1.4'
O O 0.0492 0.0322 'International Tables Vol C Tables 4.2.6.8 and 6.1.1.4'

loop_
_geom_angle_atom_site_label_1
_geom_angle_atom_site_label_2
_geom_angle_atom_site_label_3
_geom_angle
C2 C1 C9 113.9(2)
C3 C2 C1 110.3(3)
O3 C3 C2 110.2(3)
O3 C3 C4 110.2(3)
C2 C3 C4 111.3(3)
C3 C4 C10 113.7(2)
C10 C5 C6 113.1(2)
C7 C6 C5 111.4(2)
C6 C7 C8 110.3(3)
C6 C7 C14 111.1(2)
C8 C7 C14 114.7(2)
C11 C8 C7 110.9(2)
C11 C8 C9 112.7(2)
C7 C8 C9 111.1(2)
O5 C9 C1 105.8(2)
O5 C9 C8 108.8(2)
C1 C9 C8 112.6(2)
O5 C9 C10 109.0(2)
C1 C9 C10 109.5(2)
C8 C9 C10 111.1(2)
O4 C10 C5 106.8(2)
O4 C10 C4 106.3(2)
C5 C10 C4 111.9(2)
O4 C10 C9 109.12(19)
C5 C10 C9 111.6(2)
C4 C10 C9 110.8(2)
C8 C11 C12 110.5(2)
C13 C12 C11 114.3(2)
C18 C13 C12 110.8(3)
C18 C13 C14 112.1(2)
C12 C13 C14 109.1(2)
C18 C13 C17 113.5(3)
C12 C13 C17 107.1(2)
C14 C13 C17 103.8(2)
O6 C14 C15 105.3(2)
O6 C14 C7 109.0(2)
C15 C14 C7 114.7(3)
O6 C14 C13 110.0(3)
C15 C14 C13 103.5(2)
C7 C14 C13 113.9(2)
C14 C15 C16 104.1(3)
C15 C16 C17 107.1(2)
C20 C17 C16 113.3(3)
C20 C17 C13 115.8(3)
C16 C17 C13 105.5(2)
C21 C20 C22 116.0(4)
C21 C20 C17 119.8(4)
C22 C20 C17 124.2(3)
C20 C21 O2 123.7(4)
C23 C22 C20 120.7(4)
C22 C23 C24 123.1(5)
O1 C24 O2 116.8(5)
O1 C24 C23 128.1(6)
O2 C24 C23 115.1(4)
C21 O2 C24 121.3(4)

loop_
_geom_bond_atom_site_label_1
_geom_bond_atom_site_label_2
_geom_bond_distance
C1 C2 1.512(4)
C1 C9 1.536(4)
C2 C3 1.506(5)
C3 O3 1.442(4)
C3 C4 1.522(5)
C4 C10 1.538(4)
C5 C10 1.514(4)
C5 C6 1.524(4)
C6 C7 1.522(4)
C7 C8 1.533(4)
C7 C14 1.540(4)
C8 C11 1.531(4)
C8 C9 1.554(4)
C9 O5 1.441(3)
C9 C10 1.556(4)
C10 O4 1.452(3)
C11 C12 1.534(4)
C12 C13 1.527(5)
C13 C18 1.525(5)
C13 C14 1.551(4)
C13 C17 1.581(4)
C14 O6 1.432(4)
C14 C15 1.531(4)
C15 C16 1.540(4)
C16 C17 1.542(5)
C17 C20 1.514(5)
C20 C21 1.335(5)
C20 C22 1.415(5)
C21 O2 1.366(5)
C22 C23 1.333(6)
C23 C24 1.403(7)
C24 O1 1.203(6)
C24 O2 1.376(7)

loop_
_geom_torsion_atom_site_label_1
_geom_torsion_atom_site_label_2
_geom_torsion_atom_site_label_3
_geom_torsion_atom_site_label_4
_geom_torsion
C9 C1 C2 C3 57.5(4)
C1 C2 C3 O3 67.4(4)
C1 C2 C3 C4 -55.1(3)
O3 C3 C4 C10 -67.9(3)
C2 C3 C4 C10 54.6(3)
C10 C5 C6 C7 55.4(4)
C5 C6 C7 C8 -57.2(3)
C5 C6 C7 C14 174.4(3)
C6 C7 C8 C11 -176.4(2)
C14 C7 C8 C11 -50.1(3)
C6 C7 C8 C9 57.4(3)
C14 C7 C8 C9 -176.3(2)
C2 C1 C9 O5 -172.6(2)
C2 C1 C9 C8 68.8(3)
C2 C1 C9 C10 -55.3(3)
C11 C8 C9 O5 -59.9(3)
C7 C8 C9 O5 65.3(3)
C11 C8 C9 C1 56.9(3)
C7 C8 C9 C1 -177.9(2)
C11 C8 C9 C10 -179.9(2)
C7 C8 C9 C10 -54.6(3)
C6 C5 C10 O4 -171.5(2)
C6 C5 C10 C4 72.5(3)
C6 C5 C10 C9 -52.3(3)
C3 C4 C10 O4 65.8(3)
C3 C4 C10 C5 -177.9(2)
C3 C4 C10 C9 -52.6(3)
O5 C9 C10 O4 49.7(3)
C1 C9 C10 O4 -65.5(3)
C8 C9 C10 O4 169.5(2)
O5 C9 C10 C5 -68.1(3)
C1 C9 C10 C5 176.6(2)
C8 C9 C10 C5 51.7(3)
O5 C9 C10 C4 166.4(2)
C1 C9 C10 C4 51.2(3)
C8 C9 C10 C4 -73.8(3)
C7 C8 C11 C12 53.8(3)
C9 C8 C11 C12 179.1(3)
C8 C11 C12 C13 -58.7(4)
C11 C12 C13 C18 -69.3(3)
C11 C12 C13 C14 54.6(3)
C11 C12 C13 C17 166.5(3)
C6 C7 C14 O6 -62.7(3)
C8 C7 C14 O6 171.4(2)
C6 C7 C14 C15 55.2(3)
C8 C7 C14 C15 -70.8(3)
C6 C7 C14 C13 174.1(3)
C8 C7 C14 C13 48.2(3)
C18 C13 C14 O6 -47.9(3)
C12 C13 C14 O6 -171.0(2)
C17 C13 C14 O6 75.1(3)
C18 C13 C14 C15 -159.9(3)
C12 C13 C14 C15 77.0(3)
C17 C13 C14 C15 -37.0(3)
C18 C13 C14 C7 74.8(3)
C12 C13 C14 C7 -48.3(3)
C17 C13 C14 C7 -162.2(3)
O6 C14 C15 C16 -75.7(3)
C7 C14 C15 C16 164.4(3)
C13 C14 C15 C16 39.7(3)
C14 C15 C16 C17 -27.0(4)
C15 C16 C17 C20 131.7(3)
C15 C16 C17 C13 3.9(4)
C18 C13 C17 C20 16.1(4)
C12 C13 C17 C20 138.7(3)
C14 C13 C17 C20 -105.9(3)
C18 C13 C17 C16 142.3(3)
C12 C13 C17 C16 -95.1(3)
C14 C13 C17 C16 20.3(4)
C16 C17 C20 C21 137.1(3)
C13 C17 C20 C21 -100.8(4)
C16 C17 C20 C22 -42.3(4)
C13 C17 C20 C22 79.8(4)
C22 C20 C21 O2 -2.8(5)
C17 C20 C21 O2 177.8(3)
C21 C20 C22 C23 1.1(5)
C17 C20 C22 C23 -179.5(3)
C20 C22 C23 C24 2.0(6)
C22 C23 C24 O1 175.2(5)
C22 C23 C24 O2 -3.4(6)
C20 C21 O2 C24 1.3(6)
O1 C24 O2 C21 -177.0(5)
C23 C24 O2 C21 1.8(6)
